data_7110705
loop_
_publ_author_name
'Davis, Anthony P.'
'Draper, Sylvia M.'
'Dunne, Gavin'
'Ashton, Peter'

_publ_section_title
;
 The N-carbamoyl squaramide dimer: a compact, strongly associated
 H-bonding motif
;
_journal_issue 22
_journal_name_full 'Chemical Communications'
_journal_page_first 2265
_journal_paper_doi 10.1039/a907179b
_journal_year 1999
_chemical_formula_sum 'C15 H23 N3 O3'
_chemical_formula_weight 293.36
_chemical_name_systematic
;
 N-cyclohexyl-N'-(butylaminocarbonyl)squaramide
;
_space_group_IT_number 2
_symmetry_space_group_name_Hall '-P 1'
_symmetry_space_group_name_H-M 'P -1'
_atom_sites_solution_hydrogens geom
_atom_sites_solution_primary direct
_atom_sites_solution_secondary difmap
_audit_creation_method SHELXL
_cell_angle_alpha 89.694(6)
_cell_angle_beta 81.471(5)
_cell_angle_gamma 87.322(5)
_cell_formula_units_Z 2
_cell_length_a 5.9800(4)
_cell_length_b 9.5090(5)
_cell_length_c 14.1543(8)
_cell_measurement_temperature 293(2)
_cell_volume 795.10(8)
_computing_structure_refinement 'SHELXL-93 (Sheldrick, 1993)'
_computing_structure_solution 'SHELXS-86 (Sheldrick, 1990)'
_diffrn_ambient_temperature 293(2)
_diffrn_radiation_monochromator graphite
_diffrn_radiation_source 'fine-focus sealed tube'
_diffrn_radiation_type MoK\a
_diffrn_radiation_wavelength 0.71073
_diffrn_reflns_av_R_equivalents 0.0271
_diffrn_reflns_av_sigmaI/netI 0.0458
_diffrn_reflns_limit_h_max 6
_diffrn_reflns_limit_h_min 0
_diffrn_reflns_limit_k_max 10
_diffrn_reflns_limit_k_min -10
_diffrn_reflns_limit_l_max 15
_diffrn_reflns_limit_l_min -15
_diffrn_reflns_number 3009
_diffrn_reflns_theta_max 24.97
_diffrn_reflns_theta_min 1.45
_exptl_absorpt_coefficient_mu 0.086
_exptl_crystal_density_diffrn 1.225
_exptl_crystal_F_000 316
_refine_diff_density_max 0.315
_refine_diff_density_min -0.179
_refine_diff_density_rms 0.049
_refine_ls_extinction_method none
_refine_ls_goodness_of_fit_all 1.070
_refine_ls_goodness_of_fit_obs 1.130
_refine_ls_matrix_type full
_refine_ls_number_parameters 282
_refine_ls_number_reflns 2723
_refine_ls_number_restraints 0
_refine_ls_restrained_S_all 1.078
_refine_ls_restrained_S_obs 1.130
_refine_ls_R_factor_all 0.1081
_refine_ls_R_factor_obs 0.0510
_refine_ls_shift/esd_max 7.463
_refine_ls_shift/esd_mean 0.879
_refine_ls_structure_factor_coef Fsqd
_refine_ls_weighting_details 'w=1/[\s^2^(Fo^2^)+(0.0743P)^2^+0.2345P] where P=(Fo^2^+2Fc^2^)/3'
_refine_ls_weighting_scheme calc
_refine_ls_wR_factor_all 0.1575
_refine_ls_wR_factor_obs 0.1250
_reflns_number_observed 1673
_reflns_number_total 2726
_reflns_observed_criterion >2sigma(I)
_cod_data_source_file 907179bsup1.cif
_cod_data_source_block gd792s
_cod_depositor_comments
;
The following automatic conversions were performed:

'_refine_ls_weighting_scheme' value 'calc
w=1/[\s^2^(Fo^2^)+(0.0743P)^2^+0.2345P] where P=(Fo^2^+2Fc^2^)/3' was
changed to 'calc'. New tag '_refine_ls_weighting_details' was
created. The value of the new tag was set to
'w=1/[\s^2^(Fo^2^)+(0.0743P)^2^+0.2345P] where P=(Fo^2^+2Fc^2^)/3'.

Automatic conversion script
Id: cif_fix_values 3143 2015-03-26 13:38:13Z robertas 
;
_cod_database_code 7110705

loop_
_symmetry_equiv_pos_as_xyz
'x, y, z'
'-x, -y, -z'

loop_
_atom_site_aniso_label
_atom_site_aniso_U_11
_atom_site_aniso_U_22
_atom_site_aniso_U_33
_atom_site_aniso_U_23
_atom_site_aniso_U_13
_atom_site_aniso_U_12
O2 0.067(2) 0.089(2) 0.047(2) 0.0022(13) -0.0205(13) -0.0297(15)
O3 0.058(2) 0.093(2) 0.0440(15) 0.0087(13) -0.0073(12) -0.0360(15)
O5 0.062(2) 0.090(2) 0.0420(15) 0.0082(13) -0.0074(12) -0.0370(15)
N1 0.045(2) 0.063(2) 0.038(2) 0.0060(13) -0.0114(13) -0.0145(15)
N2 0.048(2) 0.074(2) 0.036(2) 0.0066(14) -0.0100(13) -0.026(2)
N3 0.054(2) 0.085(2) 0.036(2) 0.001(2) -0.0073(14) -0.033(2)
C1 0.040(2) 0.049(2) 0.038(2) 0.0003(14) -0.0068(14) -0.005(2)
C2 0.046(2) 0.055(2) 0.042(2) 0.000(2) -0.011(2) -0.009(2)
C3 0.043(2) 0.065(2) 0.041(2) 0.002(2) -0.008(2) -0.015(2)
C4 0.042(2) 0.053(2) 0.037(2) 0.0012(14) -0.0076(14) -0.007(2)
C5 0.043(2) 0.064(2) 0.039(2) 0.001(2) -0.0068(15) -0.015(2)
C6 0.060(3) 0.101(4) 0.054(3) -0.010(3) -0.009(2) -0.039(3)
C7 0.072(3) 0.088(4) 0.052(2) -0.002(2) -0.016(2) -0.029(3)
C8 0.096(4) 0.115(4) 0.063(3) -0.003(3) -0.022(3) -0.052(4)
C9 0.151(6) 0.193(8) 0.076(4) 0.004(5) -0.035(4) -0.098(6)
C10 0.045(2) 0.048(2) 0.035(2) 0.0013(14) -0.0082(14) -0.010(2)
C11 0.048(2) 0.061(3) 0.044(2) -0.005(2) -0.008(2) 0.003(2)
C12 0.059(2) 0.066(3) 0.050(2) 0.001(2) -0.017(2) 0.008(2)
C13 0.074(3) 0.068(3) 0.045(2) 0.014(2) -0.015(2) -0.012(2)
C14 0.044(2) 0.081(3) 0.042(2) 0.004(2) -0.001(2) -0.008(2)
C15 0.040(2) 0.064(3) 0.045(2) 0.005(2) -0.009(2) -0.003(2)

loop_
_atom_site_label
_atom_site_type_symbol
_atom_site_fract_x
_atom_site_fract_y
_atom_site_fract_z
_atom_site_U_iso_or_equiv
_atom_site_thermal_displace_type
_atom_site_occupancy
_atom_site_calc_flag
O2 O 1.1109(5) 0.9916(3) 0.8368(2) 0.0657(8) Uani 1 d
O3 O 1.1628(4) 1.0531(3) 0.6069(2) 0.0642(8) Uani 1 d
O5 O 0.4513(4) 0.7506(3) 0.6646(2) 0.0639(8) Uani 1 d
N1 N 0.6539(5) 0.8246(3) 0.8235(2) 0.0478(8) Uani 1 d
N2 N 0.7290(5) 0.8858(3) 0.5880(2) 0.0514(8) Uani 1 d
N3 N 0.4912(5) 0.7765(4) 0.5039(2) 0.0573(9) Uani 1 d
C1 C 0.8014(5) 0.8885(4) 0.7628(2) 0.0421(8) Uani 1 d
C2 C 1.0097(6) 0.9649(4) 0.7719(2) 0.0470(9) Uani 1 d
C3 C 1.0317(6) 0.9921(4) 0.6668(2) 0.0489(9) Uani 1 d
C4 C 0.8330(5) 0.9154(4) 0.6640(2) 0.0436(8) Uani 1 d
C5 C 0.5456(6) 0.7997(4) 0.5904(2) 0.0479(9) Uani 1 d
C6 C 0.3021(8) 0.6907(7) 0.4916(3) 0.0703(14) Uani 1 d
C7 C 0.2970(9) 0.6561(6) 0.3909(3) 0.0692(13) Uani 1 d
C8 C 0.0974(11) 0.5711(7) 0.3764(4) 0.089(2) Uani 1 d
C9 C 0.0685(15) 0.5364(10) 0.2822(5) 0.136(3) Uani 1 d
C10 C 0.6721(6) 0.8110(4) 0.9256(2) 0.0421(8) Uani 1 d
C11 C 0.8314(7) 0.6898(4) 0.9440(3) 0.0507(9) Uani 1 d
C12 C 0.8493(7) 0.6801(5) 1.0500(3) 0.0576(10) Uani 1 d
C13 C 0.6187(7) 0.6661(5) 1.1093(3) 0.0617(11) Uani 1 d
C14 C 0.4567(7) 0.7856(5) 1.0889(3) 0.0564(10) Uani 1 d
C15 C 0.4406(6) 0.7966(5) 0.9828(3) 0.0493(9) Uani 1 d
H1 H 0.5412(77) 0.7890(45) 0.8012(31) 0.078(13) Uiso 1 d
H2 H 0.7908(63) 0.9146(38) 0.5297(29) 0.053(11) Uiso 1 d
H3 H 0.5641(73) 0.8118(45) 0.4557(32) 0.060(13) Uiso 1 d
H61 H 0.3056(59) 0.6054(39) 0.5335(27) 0.102(10) Uiso 1 d
H62 H 0.1605(63) 0.7499(36) 0.5188(25) 0.091(10) Uiso 1 d
H71 H 0.4436(66) 0.6144(37) 0.3619(26) 0.069(10) Uiso 1 d
H72 H 0.3002(58) 0.7415(38) 0.3516(25) 0.074(10) Uiso 1 d
H81 H 0.1083(57) 0.4777(37) 0.4195(25) 0.098(10) Uiso 1 d
H82 H -0.0579(63) 0.6007(35) 0.4127(25) 0.103(10) Uiso 1 d
H91 H -0.0667(60) 0.4735(36) 0.2793(24) 0.103(9) Uiso 1 d
H92 H 0.0598(65) 0.6262(39) 0.2464(29) 0.107(11) Uiso 1 d
H93 H 0.1993(61) 0.5381(38) 0.2271(27) 0.125(10) Uiso 1 d
H10 H 0.7293(53) 0.8943(35) 0.9442(23) 0.046(9) Uiso 1 d
H112 H 0.9745(67) 0.7005(37) 0.9082(27) 0.057(11) Uiso 1 d
H113 H 0.7715(58) 0.5977(38) 0.9206(25) 0.049(10) Uiso 1 d
H121 H 0.9157(64) 0.7617(44) 1.0685(28) 0.066(12) Uiso 1 d
H122 H 0.9586(85) 0.6018(53) 1.0642(33) 0.087(16) Uiso 1 d
H131 H 0.5494(83) 0.5827(53) 1.0971(34) 0.091(15) Uiso 1 d
H132 H 0.6307(63) 0.6640(39) 1.1796(30) 0.076(11) Uiso 1 d
H141 H 0.5199(68) 0.8744(44) 1.1122(29) 0.077(12) Uiso 1 d
H142 H 0.3051(75) 0.7752(43) 1.1210(30) 0.070(13) Uiso 1 d
H151 H 0.3774(62) 0.7135(41) 0.9622(26) 0.045(11) Uiso 1 d
H152 H 0.3365(65) 0.8708(41) 0.9696(26) 0.056(11) Uiso 1 d

loop_
_atom_type_symbol
_atom_type_description
_atom_type_scat_dispersion_real
_atom_type_scat_dispersion_imag
_atom_type_scat_source
C C 0.0033 0.0016 'International Tables Vol C Tables 4.2.6.8 and 6.1.1.4'
H H 0.0000 0.0000 'International Tables Vol C Tables 4.2.6.8 and 6.1.1.4'
O O 0.0106 0.0060 'International Tables Vol C Tables 4.2.6.8 and 6.1.1.4'
N N 0.0061 0.0033 'International Tables Vol C Tables 4.2.6.8 and 6.1.1.4'

loop_
_geom_angle_atom_site_label_1
_geom_angle_atom_site_label_2
_geom_angle_atom_site_label_3
_geom_angle
C1 N1 C10 123.0(3)
C4 N2 C5 125.2(3)
C5 N3 C6 121.1(3)
N1 C1 C4 136.2(3)
N1 C1 C2 133.8(3)
C4 C1 C2 89.9(3)
O2 C2 C1 135.1(3)
O2 C2 C3 137.4(3)
C1 C2 C3 87.5(3)
O3 C3 C4 134.6(3)
O3 C3 C2 136.4(3)
C4 C3 C2 89.0(3)
N2 C4 C1 137.4(3)
N2 C4 C3 129.0(3)
C1 C4 C3 93.6(3)
O5 C5 N3 125.0(3)
O5 C5 N2 122.1(3)
N3 C5 N2 112.8(3)
N3 C6 C7 112.4(4)
C6 C7 C8 113.2(4)
C9 C8 C7 118.5(5)
N1 C10 C11 111.7(3)
N1 C10 C15 110.0(3)
C11 C10 C15 111.3(3)
C10 C11 C12 110.3(3)
C13 C12 C11 111.2(3)
C12 C13 C14 110.9(3)
C15 C14 C13 111.5(4)
C10 C15 C14 110.5(3)

loop_
_geom_bond_atom_site_label_1
_geom_bond_atom_site_label_2
_geom_bond_distance
O2 C2 1.207(4)
O3 C3 1.229(4)
O5 C5 1.218(4)
N1 C1 1.306(4)
N1 C10 1.469(4)
N2 C4 1.356(4)
N2 C5 1.395(4)
N3 C5 1.335(4)
N3 C6 1.456(5)
C1 C4 1.407(4)
C1 C2 1.493(5)
C2 C3 1.496(5)
C3 C4 1.428(5)
C6 C7 1.470(6)
C7 C8 1.511(6)
C8 C9 1.412(7)
C10 C11 1.508(5)
C10 C15 1.508(5)
C11 C12 1.522(5)
C12 C13 1.515(6)
C13 C14 1.513(6)
C14 C15 1.523(5)
